data_7042119
loop_
_publ_author_name
'Toma, Ana Maria'
'Pop, Alexandra'
'Silvestru, Anca'
'R\"uffer, Tobias'
'Lang, Heinrich'
'Mehring, Michael'

_publ_section_title
;
 Bismuth\p arene versus bismuthhalide coordination in heterocyclic
 diorganobismuth(iii) compounds with transannular N\\rightarrow Bi
 interaction.
;
_journal_issue 12
_journal_name_full 'Dalton transactions (Cambridge, England : 2003)'
_journal_page_first 3953
_journal_page_last 3962
_journal_paper_doi 10.1039/c7dt00188f
_journal_volume 46
_journal_year 2017
_chemical_formula_moiety 'C17 H19 Bi F N O'
_chemical_formula_sum 'C17 H19 Bi F N O'
_chemical_formula_weight 481.31
_space_group_crystal_system monoclinic
_space_group_IT_number 14
_space_group_name_Hall '-P 2yn'
_space_group_name_H-M_alt 'P 1 21/n 1'
_symmetry_space_group_name_Hall '-P 2yn'
_symmetry_space_group_name_H-M 'P 1 21/n 1'
_atom_sites_solution_hydrogens geom
_audit_creation_method SHELXL-2014/7
_audit_update_record
;
2017-02-14 deposited with the CCDC.
2017-02-20 downloaded from the CCDC.
;
_cell_angle_alpha 90
_cell_angle_beta 110.129(9)
_cell_angle_gamma 90
_cell_formula_units_Z 4
_cell_length_a 12.506(7)
_cell_length_b 8.658(5)
_cell_length_c 18.119(12)
_cell_measurement_reflns_used 4634
_cell_measurement_temperature 297
_cell_measurement_theta_max 20.90
_cell_measurement_theta_min 2.39
_cell_volume 1842.0(19)
_computing_cell_refinement 'Bruker SMART'
_computing_data_collection 'Bruker SMART'
_computing_data_reduction 'Bruker SAINT'
_computing_molecular_graphics
;Brandenburg, K. [or Brandenburg, K. & Putz, H., or Brandenburg, K. & Berndt,
 M.] (1999). DIAMOND. Crystal Impact GbR, Bonn, Germany.
;
_computing_publication_material
; Allen, F. H., Johnson, O., Shields, G. P., Smith, B. R. & Towler, M. (2004).
 J. Appl. Cryst. 37, 335-338.
;
_computing_structure_refinement 'SHELXL-2016/4 (Sheldrick, 2016)'
_computing_structure_solution 'Bruker SHELXTL'
_diffrn_ambient_temperature 297
_diffrn_measured_fraction_theta_full 0.999
_diffrn_measured_fraction_theta_max 0.999
_diffrn_measurement_device_type 'CCD area detector'
_diffrn_measurement_method 'phi and omega scans'
_diffrn_radiation_monochromator graphite
_diffrn_radiation_source 'sealed tube'
_diffrn_radiation_type MoK\a
_diffrn_radiation_wavelength 0.71073
_diffrn_reflns_av_R_equivalents 0.0718
_diffrn_reflns_av_unetI/netI 0.0530
_diffrn_reflns_Laue_measured_fraction_full 0.999
_diffrn_reflns_Laue_measured_fraction_max 0.999
_diffrn_reflns_limit_h_max 15
_diffrn_reflns_limit_h_min -15
_diffrn_reflns_limit_k_max 10
_diffrn_reflns_limit_k_min -10
_diffrn_reflns_limit_l_max 21
_diffrn_reflns_limit_l_min -21
_diffrn_reflns_number 17537
_diffrn_reflns_point_group_measured_fraction_full 0.999
_diffrn_reflns_point_group_measured_fraction_max 0.999
_diffrn_reflns_theta_full 25.242
_diffrn_reflns_theta_max 25.499
_diffrn_reflns_theta_min 2.394
_exptl_absorpt_coefficient_mu 9.579
_exptl_absorpt_correction_T_max 1.00000
_exptl_absorpt_correction_T_min 0.447766
_exptl_absorpt_correction_type multi-scan
_exptl_absorpt_process_details
; SADABS - V2.03 (Bruker 2001)was used for absorption 
correction. R(int) =  0.1461 before parameter refinement
 and  0.0619 after parameter refinement. Ratio of minimum 
to maximum apparent transmission:  0.447766
 Lambda/2 correction factor = 0.0015
;
_exptl_crystal_colour colourless
_exptl_crystal_density_diffrn 1.736
_exptl_crystal_density_method 'not measured'
_exptl_crystal_description block
_exptl_crystal_F_000 912
_exptl_crystal_size_max 0.39
_exptl_crystal_size_mid 0.33
_exptl_crystal_size_min 0.24
_refine_diff_density_max 0.988
_refine_diff_density_min -1.243
_refine_diff_density_rms 0.131
_refine_ls_extinction_method none
_refine_ls_goodness_of_fit_ref 1.068
_refine_ls_hydrogen_treatment constr
_refine_ls_matrix_type full
_refine_ls_number_parameters 191
_refine_ls_number_reflns 3425
_refine_ls_number_restraints 0
_refine_ls_restrained_S_all 1.068
_refine_ls_R_factor_all 0.0553
_refine_ls_R_factor_gt 0.0383
_refine_ls_shift/su_max 0.001
_refine_ls_shift/su_mean 0.000
_refine_ls_structure_factor_coef Fsqd
_refine_ls_weighting_details 'w=1/[\s^2^(Fo^2^)+(0.0296P)^2^+1.5568P] where P=(Fo^2^+2Fc^2^)/3'
_refine_ls_weighting_scheme calc
_refine_ls_wR_factor_gt 0.0765
_refine_ls_wR_factor_ref 0.0814
_reflns_Friedel_coverage 0.000
_reflns_number_gt 2761
_reflns_number_total 3425
_reflns_threshold_expression 'I > 2\s(I)'
_cod_data_source_file c7dt00188f2.cif
_cod_data_source_block platon_sq
_cod_depositor_comments 'Adding full bibliography for 7042110--7042119.cif.'
_cod_database_code 7042119
_shelx_shelxl_version_number 2014/7
_shelx_space_group_comment
;
The symmetry employed for this shelxl refinement is uniquely defined
by the following loop, which should always be used as a source of
symmetry information in preference to the above space-group names.
They are only intended as comments.
;

loop_
_space_group_symop_operation_xyz
'x, y, z'
'-x+1/2, y+1/2, -z+1/2'
'-x, -y, -z'
'x-1/2, -y-1/2, z-1/2'

loop_
_atom_site_label
_atom_site_type_symbol
_atom_site_fract_x
_atom_site_fract_y
_atom_site_fract_z
_atom_site_U_iso_or_equiv
_atom_site_adp_type
_atom_site_occupancy
_atom_site_site_symmetry_order
_atom_site_calc_flag
_atom_site_refinement_flags_posn
_atom_site_refinement_flags_adp
Bi1 Bi 0.66483(2) 0.08456(3) 0.27982(2) 0.03784(11) Uani 1 1 d . .
C1 C 0.7720(6) 0.1853(9) 0.3953(4) 0.0374(17) Uani 1 1 d . .
C6 C 0.8207(6) 0.0887(9) 0.4582(4) 0.0435(18) Uani 1 1 d . .
C5 C 0.8918(7) 0.1469(10) 0.5285(5) 0.058(2) Uani 1 1 d . .
H5 H 0.9235 0.0800 0.5705 0.069 Uiso 1 1 calc R U
C4 C 0.9170(7) 0.2997(10) 0.5381(5) 0.059(2) Uani 1 1 d . .
H4 H 0.9665 0.3368 0.5858 0.071 Uiso 1 1 calc R U
C3 C 0.8684(7) 0.3988(10) 0.4764(5) 0.053(2) Uani 1 1 d . .
H3 H 0.8831 0.5041 0.4827 0.063 Uiso 1 1 calc R U
C2 C 0.7973(6) 0.3418(9) 0.4046(4) 0.0412(18) Uani 1 1 d . .
H2 H 0.7664 0.4088 0.3625 0.049 Uiso 1 1 calc R U
C7 C 0.8007(7) -0.0831(9) 0.4479(5) 0.057(2) Uani 1 1 d . .
H7A H 0.8584 -0.1289 0.4301 0.068 Uiso 1 1 calc R U
H7B H 0.8072 -0.1293 0.4980 0.068 Uiso 1 1 calc R U
C14 C 0.5005(6) 0.0813(9) 0.3024(4) 0.0411(18) Uani 1 1 d . .
C9 C 0.4903(6) -0.0089(9) 0.3634(4) 0.0401(19) Uani 1 1 d . .
C10 C 0.3864(7) -0.0340(10) 0.3711(5) 0.054(2) Uani 1 1 d . .
H10 H 0.3807 -0.0972 0.4111 0.064 Uiso 1 1 calc R U
C11 C 0.2896(9) 0.0355(12) 0.3188(7) 0.080(3) Uani 1 1 d . .
H11 H 0.2186 0.0168 0.3228 0.096 Uiso 1 1 calc R U
C12 C 0.2993(8) 0.1324(12) 0.2608(7) 0.073(3) Uani 1 1 d . .
H12 H 0.2354 0.1837 0.2278 0.088 Uiso 1 1 calc R U
C13 C 0.4027(7) 0.1532(10) 0.2518(5) 0.054(2) Uani 1 1 d . .
H13 H 0.4079 0.2160 0.2115 0.065 Uiso 1 1 calc R U
C8 C 0.5964(7) -0.0734(8) 0.4230(4) 0.046(2) Uani 1 1 d . .
H8A H 0.6277 0.0026 0.4641 0.055 Uiso 1 1 calc R U
H8B H 0.5765 -0.1641 0.4469 0.055 Uiso 1 1 calc R U
C15 C 0.6772(7) -0.2798(8) 0.3668(5) 0.053(2) Uani 1 1 d . .
H15A H 0.6785 -0.3421 0.4116 0.063 Uiso 1 1 calc R U
H15B H 0.7435 -0.3071 0.3534 0.063 Uiso 1 1 calc R U
C16 C 0.5721(8) -0.3176(9) 0.2987(5) 0.056(2) Uani 1 1 d . .
H16A H 0.5693 -0.4276 0.2880 0.067 Uiso 1 1 calc R U
H16B H 0.5050 -0.2900 0.3111 0.067 Uiso 1 1 calc R U
C17 C 0.4730(8) -0.2523(14) 0.1667(5) 0.094(4) Uani 1 1 d . .
H17A H 0.4824 -0.2020 0.1221 0.141 Uiso 1 1 calc R U
H17B H 0.4103 -0.2065 0.1778 0.141 Uiso 1 1 calc R U
H17C H 0.4581 -0.3601 0.1554 0.141 Uiso 1 1 calc R U
F1 F 0.6199(4) 0.3158(5) 0.2261(2) 0.0516(11) Uani 1 1 d . .
N1 N 0.6850(5) -0.1162(6) 0.3893(3) 0.0390(15) Uani 1 1 d . .
O1 O 0.5737(5) -0.2353(7) 0.2327(3) 0.0616(16) Uani 1 1 d . .

loop_
_atom_site_aniso_label
_atom_site_aniso_U_11
_atom_site_aniso_U_22
_atom_site_aniso_U_33
_atom_site_aniso_U_23
_atom_site_aniso_U_13
_atom_site_aniso_U_12
Bi1 0.04717(19) 0.03791(18) 0.03081(16) -0.00178(14) 0.01646(13) -0.00086(15)
C1 0.036(4) 0.040(5) 0.035(4) 0.003(3) 0.011(3) 0.001(3)
C6 0.042(4) 0.042(5) 0.039(4) 0.007(4) 0.005(3) 0.003(4)
C5 0.058(6) 0.057(6) 0.048(5) 0.011(4) 0.006(4) -0.003(5)
C4 0.054(5) 0.065(6) 0.049(5) -0.011(5) 0.005(4) -0.010(5)
C3 0.048(5) 0.052(6) 0.060(5) -0.014(5) 0.020(4) -0.014(4)
C2 0.040(4) 0.044(5) 0.040(4) 0.002(4) 0.014(4) -0.003(4)
C7 0.064(6) 0.040(5) 0.058(5) 0.009(4) 0.009(4) 0.004(4)
C14 0.046(4) 0.040(4) 0.039(4) -0.015(4) 0.017(4) 0.002(4)
C9 0.044(5) 0.035(4) 0.045(5) -0.021(4) 0.021(4) 0.002(4)
C10 0.062(6) 0.047(5) 0.069(6) -0.010(4) 0.044(5) -0.002(4)
C11 0.061(7) 0.066(7) 0.133(10) -0.018(7) 0.059(7) -0.004(5)
C12 0.041(5) 0.072(7) 0.102(8) -0.016(6) 0.020(6) 0.012(5)
C13 0.054(6) 0.051(5) 0.048(5) -0.007(4) 0.005(4) 0.001(4)
C8 0.075(6) 0.034(4) 0.044(4) -0.004(4) 0.038(4) 0.008(4)
C15 0.076(6) 0.026(4) 0.069(6) 0.003(4) 0.042(5) 0.002(4)
C16 0.073(6) 0.038(5) 0.063(6) -0.019(4) 0.032(5) -0.013(4)
C17 0.089(8) 0.125(10) 0.058(6) -0.016(7) 0.013(6) -0.053(8)
F1 0.068(3) 0.037(3) 0.046(3) 0.002(2) 0.015(2) -0.006(2)
N1 0.047(4) 0.026(3) 0.043(4) 0.005(3) 0.014(3) 0.005(3)
O1 0.073(4) 0.063(4) 0.057(4) -0.013(3) 0.033(3) -0.027(3)

loop_
_atom_type_symbol
_atom_type_description
_atom_type_scat_dispersion_real
_atom_type_scat_dispersion_imag
_atom_type_scat_source
C C 0.0033 0.0016 'International Tables Vol C Tables 4.2.6.8 and 6.1.1.4'
H H 0.0000 0.0000 'International Tables Vol C Tables 4.2.6.8 and 6.1.1.4'
N N 0.0061 0.0033 'International Tables Vol C Tables 4.2.6.8 and 6.1.1.4'
O O 0.0106 0.0060 'International Tables Vol C Tables 4.2.6.8 and 6.1.1.4'
F F 0.0171 0.0103 'International Tables Vol C Tables 4.2.6.8 and 6.1.1.4'
Bi Bi -4.1077 10.2566 'International Tables Vol C Tables 4.2.6.8 and 6.1.1.4'

loop_
_geom_angle_atom_site_label_1
_geom_angle_atom_site_label_2
_geom_angle_atom_site_label_3
_geom_angle
F1 Bi1 C14 88.9(2)
F1 Bi1 C1 92.2(2)
C14 Bi1 C1 97.3(3)
F1 Bi1 N1 152.82(17)
C14 Bi1 N1 72.8(2)
C1 Bi1 N1 71.1(2)
C6 C1 C2 118.4(7)
C6 C1 Bi1 119.3(5)
C2 C1 Bi1 122.2(5)
C5 C6 C1 120.4(8)
C5 C6 C7 120.2(7)
C1 C6 C7 119.3(7)
C4 C5 C6 121.6(8)
C4 C5 H5 119.2
C6 C5 H5 119.2
C5 C4 C3 119.1(8)
C5 C4 H4 120.5
C3 C4 H4 120.5
C4 C3 C2 120.1(8)
C4 C3 H3 119.9
C2 C3 H3 120.0
C1 C2 C3 120.4(8)
C1 C2 H2 119.8
C3 C2 H2 119.8
N1 C7 C6 110.8(6)
N1 C7 H7A 109.5
C6 C7 H7A 109.5
N1 C7 H7B 109.5
C6 C7 H7B 109.5
H7A C7 H7B 108.1
C9 C14 C13 118.1(7)
C9 C14 Bi1 119.6(5)
C13 C14 Bi1 121.9(6)
C10 C9 C14 121.2(8)
C10 C9 C8 120.1(8)
C14 C9 C8 118.6(7)
C9 C10 C11 119.6(8)
C9 C10 H10 120.2
C11 C10 H10 120.2
C12 C11 C10 119.8(9)
C12 C11 H11 120.1
C10 C11 H11 120.1
C13 C12 C11 120.3(9)
C13 C12 H12 119.9
C11 C12 H12 119.9
C12 C13 C14 120.8(9)
C12 C13 H13 119.6
C14 C13 H13 119.6
N1 C8 C9 113.4(6)
N1 C8 H8A 108.9
C9 C8 H8A 108.9
N1 C8 H8B 108.9
C9 C8 H8B 108.9
H8A C8 H8B 107.7
N1 C15 C16 113.3(7)
N1 C15 H15A 108.9
C16 C15 H15A 108.9
N1 C15 H15B 108.9
C16 C15 H15B 108.9
H15A C15 H15B 107.7
O1 C16 C15 109.0(7)
O1 C16 H16A 109.9
C15 C16 H16A 109.9
O1 C16 H16B 109.9
C15 C16 H16B 109.9
H16A C16 H16B 108.3
O1 C17 H17A 109.5
O1 C17 H17B 109.5
H17A C17 H17B 109.5
O1 C17 H17C 109.5
H17A C17 H17C 109.5
H17B C17 H17C 109.5
C15 N1 C8 111.5(6)
C15 N1 C7 109.7(6)
C8 N1 C7 109.7(6)
C15 N1 Bi1 117.1(5)
C8 N1 Bi1 105.0(4)
C7 N1 Bi1 103.3(4)
C16 O1 C17 113.5(6)

loop_
_geom_bond_atom_site_label_1
_geom_bond_atom_site_label_2
_geom_bond_distance
Bi1 F1 2.213(4)
Bi1 C14 2.229(7)
Bi1 C1 2.237(7)
Bi1 N1 2.583(6)
C1 C6 1.376(9)
C1 C2 1.388(10)
C6 C5 1.373(11)
C6 C7 1.509(10)
C5 C4 1.357(12)
C5 H5 0.9300
C4 C3 1.374(11)
C4 H4 0.9300
C3 C2 1.389(10)
C3 H3 0.9300
C2 H2 0.9300
C7 N1 1.498(9)
C7 H7A 0.9700
C7 H7B 0.9700
C14 C9 1.394(10)
C14 C13 1.397(11)
C9 C10 1.372(10)
C9 C8 1.501(10)
C10 C11 1.392(13)
C10 H10 0.9300
C11 C12 1.381(14)
C11 H11 0.9300
C12 C13 1.371(12)
C12 H12 0.9300
C13 H13 0.9300
C8 N1 1.485(9)
C8 H8A 0.9700
C8 H8B 0.9700
C15 N1 1.468(9)
C15 C16 1.497(11)
C15 H15A 0.9700
C15 H15B 0.9700
C16 O1 1.399(9)
C16 H16A 0.9700
C16 H16B 0.9700
C17 O1 1.415(10)
C17 H17A 0.9600
C17 H17B 0.9600
C17 H17C 0.9600

loop_
_geom_torsion_atom_site_label_1
_geom_torsion_atom_site_label_2
_geom_torsion_atom_site_label_3
_geom_torsion_atom_site_label_4
_geom_torsion
C2 C1 C6 C5 0.5(12)
Bi1 C1 C6 C5 176.4(6)
C2 C1 C6 C7 -176.0(7)
Bi1 C1 C6 C7 -0.1(10)
C1 C6 C5 C4 -0.6(14)
C7 C6 C5 C4 175.9(8)
C6 C5 C4 C3 1.3(14)
C5 C4 C3 C2 -2.0(13)
C6 C1 C2 C3 -1.3(11)
Bi1 C1 C2 C3 -177.0(5)
C4 C3 C2 C1 2.0(12)
C5 C6 C7 N1 151.1(7)
C1 C6 C7 N1 -32.3(10)
C13 C14 C9 C10 3.7(11)
Bi1 C14 C9 C10 -169.2(5)
C13 C14 C9 C8 -173.8(6)
Bi1 C14 C9 C8 13.3(8)
C14 C9 C10 C11 -2.1(12)
C8 C9 C10 C11 175.4(7)
C9 C10 C11 C12 -1.7(14)
C10 C11 C12 C13 3.8(15)
C11 C12 C13 C14 -2.1(14)
C9 C14 C13 C12 -1.6(11)
Bi1 C14 C13 C12 171.1(6)
C10 C9 C8 N1 147.7(7)
C14 C9 C8 N1 -34.8(9)
N1 C15 C16 O1 62.4(9)
C16 C15 N1 C8 68.0(8)
C16 C15 N1 C7 -170.3(7)
C16 C15 N1 Bi1 -53.0(8)
C9 C8 N1 C15 -93.7(7)
C9 C8 N1 C7 144.5(6)
C9 C8 N1 Bi1 34.1(7)
C6 C7 N1 C15 167.2(7)
C6 C7 N1 C8 -70.0(8)
C6 C7 N1 Bi1 41.5(7)
C15 C16 O1 C17 -174.7(7)
